data_7044754
loop_
_publ_author_name
'Barrado, Alejandro G.'
'Bayne, Julia M.'
'Johnstone, Timothy C.'
'Lehmann, Christian W.'
'Stephan, Douglas W.'
'Alcarazo, Manuel'

_publ_section_title
;
 Dicationic phosphonium salts: Lewis acid initiators for the
 Mukaiyama-aldol reaction
;
_journal_name_full 'Dalton Transactions'
_journal_paper_doi 10.1039/C7DT03197A
_journal_year 2017
_chemical_absolute_configuration rmad
_chemical_compound_source dichlormethane
_chemical_formula_moiety 'C34 H45 N2 P, 2(B F4)'
_chemical_formula_sum 'C34 H45 B2 F8 N2 P'
_chemical_formula_weight 686.31
_space_group_crystal_system monoclinic
_space_group_IT_number 9
_space_group_name_Hall 'C -2yc'
_space_group_name_H-M_alt 'C 1 c 1'
_symmetry_cell_setting monoclinic
_symmetry_Int_Tables_number 9
_symmetry_space_group_name_Hall 'C -2yc'
_symmetry_space_group_name_H-M 'C 1 c 1'
_atom_sites_solution_hydrogens geom
_atom_sites_solution_primary direct
_atom_sites_solution_secondary difmap
_audit_block_code GAA-GA-006
_audit_creation_date 2013-10-15
_audit_creation_method
;
Olex2 1.2
(compiled 2013.09.17 svn.r2790 for OlexSys, GUI svn.r4601)
;
_audit_update_record
;
2017-10-27 deposited with the CCDC.
2017-11-14 downloaded from the CCDC.
;
_cell_angle_alpha 90
_cell_angle_beta 92.5451(18)
_cell_angle_gamma 90
_cell_formula_units_Z 4
_cell_length_a 14.2328(7)
_cell_length_b 14.8040(7)
_cell_length_c 16.3008(8)
_cell_measurement_reflns_used 9931
_cell_measurement_temperature 100
_cell_measurement_theta_max 67.2271
_cell_measurement_theta_min 2.7134
_cell_volume 3431.2(3)
_computing_cell_refinement 'SAINT software (Bruker AXS, 2004)'
_computing_data_collection 'PROTEUM2 (Bruker AXS, 2008)'
_computing_data_reduction 'SAINT software (Bruker AXS, 2004)'
_computing_molecular_graphics 'DIAMOND (Crystal Impact GbR, 2005)'
_computing_publication_material
;
O. V. Dolomanov, L. J. Bourhis, R. J. Gildea, J. A. K. Howard and H. Puschmann,
OLEX2: a complete structure solution, refinement and analysis program.
J. Appl. Cryst. (2009). 42, 339-341.
;
_computing_structure_refinement 'SHELXL-97 (G. M. Sheldrick, 2008)'
_computing_structure_solution 'SHELXS-97 (G. M. Sheldrick, 2008)'
_diffrn_ambient_temperature 100
_diffrn_detector_area_resol_mean 66.67
_diffrn_measured_fraction_theta_full 0.966
_diffrn_measured_fraction_theta_max 0.966
_diffrn_measurement_device_type 'Bruker AXS X8 Proteum'
_diffrn_measurement_method 'CCD \f- and \w-scans'
_diffrn_radiation_monochromator 'focusing multilayer optic'
_diffrn_radiation_source '0.2 x 2mm^2^ focus rotating anode'
_diffrn_radiation_type Cu-K\a
_diffrn_radiation_wavelength 1.54178
_diffrn_reflns_av_R_equivalents 0.0478
_diffrn_reflns_av_unetI/netI 0.0306
_diffrn_reflns_Laue_measured_fraction_full 0.966
_diffrn_reflns_Laue_measured_fraction_max 0.966
_diffrn_reflns_limit_h_max 17
_diffrn_reflns_limit_h_min -16
_diffrn_reflns_limit_k_max 17
_diffrn_reflns_limit_k_min -17
_diffrn_reflns_limit_l_max 17
_diffrn_reflns_limit_l_min -19
_diffrn_reflns_number 39935
_diffrn_reflns_point_group_measured_fraction_full 0.856
_diffrn_reflns_point_group_measured_fraction_max 0.856
_diffrn_reflns_theta_full 67.679
_diffrn_reflns_theta_max 67.690
_diffrn_reflns_theta_min 4.311
_diffrn_standards_number 0
_exptl_absorpt_coefficient_mu 1.327
_exptl_absorpt_correction_T_max 0.84009
_exptl_absorpt_correction_T_min 0.61478
_exptl_absorpt_correction_type gaussian
_exptl_absorpt_process_details 'SADABS (Bruker AXS, 2008)'
_exptl_crystal_colour colourless
_exptl_crystal_density_diffrn 1.329
_exptl_crystal_description needle
_exptl_crystal_F_000 1440
_exptl_crystal_size_max 0.33
_exptl_crystal_size_mid 0.20
_exptl_crystal_size_min 0.15
_refine_diff_density_max 0.712
_refine_diff_density_min -0.654
_refine_diff_density_rms 0.065
_refine_ls_abs_structure_details
;
 Classical Flack method preferred over Parsons because s.u. lower.
;
_refine_ls_abs_structure_Flack 0.01(4)
_refine_ls_extinction_method none
_refine_ls_goodness_of_fit_ref 1.085
_refine_ls_hydrogen_treatment constr
_refine_ls_matrix_type full
_refine_ls_number_parameters 427
_refine_ls_number_reflns 5328
_refine_ls_number_restraints 2
_refine_ls_restrained_S_all 1.085
_refine_ls_R_factor_all 0.0774
_refine_ls_R_factor_gt 0.0768
_refine_ls_shift/su_max 0.000
_refine_ls_shift/su_mean 0.000
_refine_ls_structure_factor_coef Fsqd
_refine_ls_weighting_details 'w=1/[\s^2^(Fo^2^)+(0.1575P)^2^+3.5778P] where P=(Fo^2^+2Fc^2^)/3'
_refine_ls_weighting_scheme calc
_refine_ls_wR_factor_gt 0.2006
_refine_ls_wR_factor_ref 0.2017
_reflns_Friedel_coverage 0.771
_reflns_Friedel_fraction_full 0.747
_reflns_Friedel_fraction_max 0.746
_reflns_number_gt 5225
_reflns_number_total 5328
_reflns_threshold_expression 'I > 2\s(I)'
_cod_data_source_file c7dt03197a2.cif
_cod_data_source_block 8486sadabs
_cod_depositor_comments
;
The following automatic conversions were performed:

'_symmetry_cell_setting' value 'MONOCLINIC' changed to 'monoclinic'
according to
/home/data/users/saulius/crontab/automatic-downloads/rss-feeds/RSC/lib/dictionaries/cif_core.dic
dictionary named 'cif_core.dic' version 2.4.2 from 2011-04-26.

Automatic conversion script
Id: cif_fix_values 4973 2017-02-22 13:04:09Z antanas 
;
_cod_original_sg_symbol_Hall 'c -2yc'
_cod_original_sg_symbol_H-M Cc
_cod_database_code 7044754
_shelx_space_group_comment
;
The symmetry employed for this shelxl refinement is uniquely defined
by the following loop, which should always be used as a source of
symmetry information in preference to the above space-group names.
They are only intended as comments.
;
_shelx_estimated_absorpt_t_max 0.816
_shelx_estimated_absorpt_t_min 0.424
_olex2_refinement_description
;
1. Fixed Uiso
 At 1.2 times of:
  All C(H) groups, All C(H,H) groups
 At 1.5 times of:
  All C(H,H,H) groups
2. Others
 Fixed Sof: F8A(0.5) F8B(0.5) N1A(0.6) N1B(0.4) C4A(0.6) H4A(0.6) C4B(0.4)
 H4B(0.4) C5A(0.6) H5AA(0.6) H5AB(0.6) H5AC(0.6) C5B(0.4) H5BA(0.4) H5BB(0.4)
 H5BC(0.4) C6A(0.6) H6AA(0.6) H6AB(0.6) H6AC(0.6) C6B(0.4) H6BA(0.4) H6BB(0.4)
 H6BC(0.4) C7A(0.6) H7A(0.6) C7B(0.4) H7B(0.4) C8A(0.6) H8AA(0.6) H8AB(0.6)
 H8AC(0.6) C8B(0.4) H8BA(0.4) H8BB(0.4) H8BC(0.4) C9A(0.6) H9AA(0.6) H9AB(0.6)
 H9AC(0.6) C9B(0.4) H9BA(0.4) H9BB(0.4) H9BC(0.4) C10A(0.5) H10A(0.5) C10B(0.5)
 H10B(0.5) C11A(0.5) H11A(0.5) H11B(0.5) H11C(0.5) C11B(0.5) H11D(0.5)
 H11E(0.5) H11F(0.5) C12A(0.5) H12A(0.5) H12B(0.5) H12C(0.5) C12B(0.5)
 H12D(0.5) H12E(0.5) H12F(0.5)
3.a Ternary CH refined with riding coordinates:
 C4A(H4A), C4B(H4B), C7A(H7A), C7B(H7B), C10A(H10A), C10B(H10B), C13(H13)
3.b Secondary CH2 refined with riding coordinates:
 C16(H16A,H16B)
3.c Aromatic/amide H refined with riding coordinates:
 C18(H18), C19(H19), C20(H20), C21(H21), C22(H22), C24(H24), C25(H25),
 C26(H26), C27(H27), C28(H28), C30(H30), C31(H31), C32(H32), C33(H33), C34(H34)
3.d Idealised Me refined as rotating group:
 C5A(H5AA,H5AB,H5AC), C5B(H5BA,H5BB,H5BC), C6A(H6AA,H6AB,H6AC), C6B(H6BA,H6BB,
 H6BC), C8A(H8AA,H8AB,H8AC), C8B(H8BA,H8BB,H8BC), C9A(H9AA,H9AB,H9AC), C9B(H9BA,
 H9BB,H9BC), C11A(H11A,H11B,H11C), C11B(H11D,H11E,H11F), C12A(H12A,H12B,H12C),
 C12B(H12D,H12E,H12F), C14(H14A,H14B,H14C), C15(H15A,H15B,H15C)
;
_shelxl_version_number 2013-3

loop_
_space_group_symop_operation_xyz
'x, y, z'
'x, -y, z+1/2'
'x+1/2, y+1/2, z'
'x+1/2, -y+1/2, z+1/2'

loop_
_atom_site_label
_atom_site_type_symbol
_atom_site_fract_x
_atom_site_fract_y
_atom_site_fract_z
_atom_site_U_iso_or_equiv
_atom_site_adp_type
_atom_site_occupancy
_atom_site_site_symmetry_order
_atom_site_calc_flag
_atom_site_refinement_flags_posn
_atom_site_refinement_flags_adp
_atom_site_refinement_flags_occupancy
_atom_site_disorder_assembly
_atom_site_disorder_group
P1 P 0.54117(8) 0.31946(7) 0.29995(8) 0.0214(3) Uani 1 1 d . . . . .
F1 F -0.0411(3) 0.5584(3) 0.4661(3) 0.0532(11) Uani 1 1 d . . . . .
F2 F 0.0930(3) 0.6043(3) 0.4106(3) 0.0459(10) Uani 1 1 d . . . . .
F3 F 0.0289(3) 0.4697(3) 0.3736(3) 0.0544(12) Uani 1 1 d . . . . .
F4 F 0.0995(3) 0.4888(3) 0.5010(3) 0.0542(12) Uani 1 1 d . . . . .
F5 F 0.4504(4) 0.4836(4) 0.5099(3) 0.0676(13) Uani 1 1 d . . . . .
F6 F 0.5813(4) 0.5040(3) 0.4414(3) 0.0596(12) Uani 1 1 d . . . . .
F7 F 0.5711(4) 0.5575(4) 0.5721(3) 0.0652(13) Uani 1 1 d . . . . .
F8A F 0.5053(9) 0.6278(7) 0.4616(7) 0.059(3) Uiso 0.5 1 d . . P A 1
F8B F 0.4709(10) 0.6205(8) 0.4726(7) 0.061(3) Uiso 0.5 1 d . . P A 2
N1A N 0.5880(7) 0.2853(5) 0.5379(5) 0.0245(18) Uiso 0.6 1 d . . P B 1
N1B N 0.5537(10) 0.2912(8) 0.5489(8) 0.024(3) Uiso 0.4 1 d . . P B 2
N2 N 0.3335(4) 0.2549(3) 0.4516(3) 0.0358(12) Uani 1 1 d . . . . .
C1 C 0.4959(4) 0.2964(3) 0.3970(4) 0.0246(11) Uani 1 1 d . . . . .
C2 C 0.5139(5) 0.2872(3) 0.4807(4) 0.0329(13) Uani 1 1 d . . . . .
C3 C 0.4214(4) 0.2741(3) 0.4454(3) 0.0268(11) Uani 1 1 d . . . . .
C4A C 0.6864(9) 0.3031(7) 0.5170(8) 0.030(2) Uiso 0.6 1 d . . P B 1
H4A H 0.6847 0.3175 0.4571 0.036 Uiso 0.6 1 calc R U P B 1
C4B C 0.6570(15) 0.3152(11) 0.5355(12) 0.035(4) Uiso 0.4 1 d . . P B 2
H4B H 0.6577 0.3447 0.4803 0.042 Uiso 0.4 1 calc R U P B 2
C5A C 0.7279(9) 0.3853(8) 0.5610(10) 0.044(3) Uiso 0.6 1 d . . P B 1
H5AA H 0.7460 0.3693 0.6179 0.066 Uiso 0.6 1 calc R U P B 1
H5AB H 0.6811 0.4338 0.5606 0.066 Uiso 0.6 1 calc R U P B 1
H5AC H 0.7835 0.4058 0.5329 0.066 Uiso 0.6 1 calc R U P B 1
C5B C 0.7048(17) 0.3830(15) 0.5969(18) 0.058(5) Uiso 0.4 1 d . . P B 2
H5BA H 0.6626 0.4343 0.6049 0.087 Uiso 0.4 1 calc R U P B 2
H5BB H 0.7636 0.4048 0.5749 0.087 Uiso 0.4 1 calc R U P B 2
H5BC H 0.7182 0.3528 0.6496 0.087 Uiso 0.4 1 calc R U P B 2
C6A C 0.7496(12) 0.2213(10) 0.5287(9) 0.045(3) Uiso 0.6 1 d . . P B 1
H6AA H 0.8124 0.2356 0.5101 0.067 Uiso 0.6 1 calc R U P B 1
H6AB H 0.7232 0.1706 0.4966 0.067 Uiso 0.6 1 calc R U P B 1
H6AC H 0.7540 0.2048 0.5870 0.067 Uiso 0.6 1 calc R U P B 1
C6B C 0.718(2) 0.2303(19) 0.5297(18) 0.063(7) Uiso 0.4 1 d . . P B 2
H6BA H 0.7281 0.2039 0.5845 0.094 Uiso 0.4 1 calc R U P B 2
H6BB H 0.7787 0.2464 0.5077 0.094 Uiso 0.4 1 calc R U P B 2
H6BC H 0.6859 0.1863 0.4933 0.094 Uiso 0.4 1 calc R U P B 2
C7A C 0.5716(7) 0.2637(6) 0.6254(6) 0.0310(19) Uiso 0.6 1 d . . P B 1
H7A H 0.6355 0.2635 0.6534 0.037 Uiso 0.6 1 calc R U P B 1
C7B C 0.5167(10) 0.2687(9) 0.6294(9) 0.027(3) Uiso 0.4 1 d . . P B 2
H7B H 0.4486 0.2546 0.6186 0.032 Uiso 0.4 1 calc R U P B 2
C8A C 0.5335(7) 0.1672(7) 0.6368(7) 0.030(2) Uiso 0.6 1 d . . P B 1
H8AA H 0.5253 0.1560 0.6953 0.045 Uiso 0.6 1 calc R U P B 1
H8AB H 0.5781 0.1234 0.6159 0.045 Uiso 0.6 1 calc R U P B 1
H8AC H 0.4727 0.1610 0.6066 0.045 Uiso 0.6 1 calc R U P B 1
C8B C 0.5592(15) 0.1855(13) 0.6673(14) 0.047(4) Uiso 0.4 1 d . . P B 2
H8BA H 0.5508 0.1348 0.6291 0.070 Uiso 0.4 1 calc R U P B 2
H8BB H 0.5283 0.1717 0.7183 0.070 Uiso 0.4 1 calc R U P B 2
H8BC H 0.6265 0.1955 0.6793 0.070 Uiso 0.4 1 calc R U P B 2
C9A C 0.5171(11) 0.3388(11) 0.6680(12) 0.041(4) Uiso 0.6 1 d . . P B 1
H9AA H 0.4561 0.3479 0.6389 0.061 Uiso 0.6 1 calc R U P B 1
H9AB H 0.5533 0.3950 0.6674 0.061 Uiso 0.6 1 calc R U P B 1
H9AC H 0.5072 0.3212 0.7250 0.061 Uiso 0.6 1 calc R U P B 1
C9B C 0.520(2) 0.347(2) 0.688(2) 0.058(10) Uiso 0.4 1 d . . P B 2
H9BA H 0.5838 0.3549 0.7116 0.087 Uiso 0.4 1 calc R U P B 2
H9BB H 0.4767 0.3361 0.7323 0.087 Uiso 0.4 1 calc R U P B 2
H9BC H 0.5004 0.4026 0.6587 0.087 Uiso 0.4 1 calc R U P B 2
C10A C 0.2709(10) 0.2319(9) 0.5198(9) 0.036(3) Uiso 0.5 1 d . . P C 1
H10A H 0.2070 0.2189 0.4945 0.043 Uiso 0.5 1 calc R U P C 1
C10B C 0.3103(7) 0.2495(6) 0.5444(6) 0.0158(18) Uiso 0.5 1 d . . P C 2
H10B H 0.3714 0.2462 0.5770 0.019 Uiso 0.5 1 calc R U P C 2
C11A C 0.2620(18) 0.3169(17) 0.5739(16) 0.050(9) Uiso 0.5 1 d . . P C 1
H11A H 0.3249 0.3386 0.5911 0.074 Uiso 0.5 1 calc R U P C 1
H11B H 0.2270 0.3019 0.6224 0.074 Uiso 0.5 1 calc R U P C 1
H11C H 0.2286 0.3643 0.5423 0.074 Uiso 0.5 1 calc R U P C 1
C11B C 0.2613(11) 0.3337(13) 0.5695(10) 0.024(5) Uiso 0.5 1 d . . P C 2
H11D H 0.2961 0.3866 0.5509 0.036 Uiso 0.5 1 calc R U P C 2
H11E H 0.2584 0.3353 0.6294 0.036 Uiso 0.5 1 calc R U P C 2
H11F H 0.1974 0.3346 0.5446 0.036 Uiso 0.5 1 calc R U P C 2
C12A C 0.3042(12) 0.1483(10) 0.5620(10) 0.045(3) Uiso 0.5 1 d . . P C 1
H12A H 0.2922 0.0963 0.5258 0.068 Uiso 0.5 1 calc R U P C 1
H12B H 0.2705 0.1403 0.6126 0.068 Uiso 0.5 1 calc R U P C 1
H12C H 0.3718 0.1531 0.5754 0.068 Uiso 0.5 1 calc R U P C 1
C12B C 0.2569(8) 0.1623(7) 0.5594(7) 0.025(2) Uiso 0.5 1 d . . P C 2
H12D H 0.1967 0.1634 0.5279 0.038 Uiso 0.5 1 calc R U P C 2
H12E H 0.2455 0.1568 0.6180 0.038 Uiso 0.5 1 calc R U P C 2
H12F H 0.2942 0.1107 0.5419 0.038 Uiso 0.5 1 calc R U P C 2
C13 C 0.2738(4) 0.2437(4) 0.3741(5) 0.0364(14) Uani 1 1 d . . . . .
H13 H 0.3085 0.2714 0.3284 0.044 Uiso 1 1 calc R U . . .
C14 C 0.1791(5) 0.2909(5) 0.3770(7) 0.058(2) Uani 1 1 d . . . . .
H14A H 0.1370 0.2551 0.4101 0.086 Uiso 1 1 calc R U . . .
H14B H 0.1516 0.2972 0.3212 0.086 Uiso 1 1 calc R U . . .
H14C H 0.1878 0.3508 0.4017 0.086 Uiso 1 1 calc R U . . .
C15 C 0.2603(5) 0.1432(4) 0.3542(5) 0.0486(17) Uani 1 1 d . . . . .
H15A H 0.3217 0.1133 0.3546 0.073 Uiso 1 1 calc R U . . .
H15B H 0.2289 0.1368 0.2997 0.073 Uiso 1 1 calc R U . . .
H15C H 0.2216 0.1153 0.3955 0.073 Uiso 1 1 calc R U . . .
C16 C 0.5064(4) 0.4308(3) 0.2648(4) 0.0248(11) Uani 1 1 d . . . . .
H16A H 0.5353 0.4758 0.3031 0.030 Uiso 1 1 calc R U . . .
H16B H 0.5327 0.4410 0.2104 0.030 Uiso 1 1 calc R U . . .
C17 C 0.4010(4) 0.4483(3) 0.2575(4) 0.0267(12) Uani 1 1 d . . . . .
C18 C 0.3543(4) 0.4735(4) 0.3266(4) 0.0336(12) Uani 1 1 d . . . . .
H18 H 0.3873 0.4759 0.3785 0.040 Uiso 1 1 calc R U . . .
C19 C 0.2589(5) 0.4953(4) 0.3202(5) 0.0417(15) Uani 1 1 d . . . . .
H19 H 0.2265 0.5122 0.3676 0.050 Uiso 1 1 calc R U . . .
C20 C 0.2121(4) 0.4922(4) 0.2444(5) 0.0419(16) Uani 1 1 d . . . . .
H20 H 0.1473 0.5076 0.2400 0.050 Uiso 1 1 calc R U . . .
C21 C 0.2569(5) 0.4673(4) 0.1755(5) 0.0416(16) Uani 1 1 d . . . . .
H21 H 0.2233 0.4656 0.1238 0.050 Uiso 1 1 calc R U . . .
C22 C 0.3537(4) 0.4440(4) 0.1813(4) 0.0333(13) Uani 1 1 d . . . . .
H22 H 0.3855 0.4258 0.1340 0.040 Uiso 1 1 calc R U . . .
C23 C 0.5004(3) 0.2337(3) 0.2294(4) 0.0242(11) Uani 1 1 d . . . . .
C24 C 0.5087(4) 0.2489(4) 0.1456(4) 0.0351(13) Uani 1 1 d . . . . .
H24 H 0.5283 0.3061 0.1261 0.042 Uiso 1 1 calc R U . . .
C25 C 0.4879(5) 0.1792(5) 0.0915(5) 0.0455(17) Uani 1 1 d . . . . .
H25 H 0.4930 0.1888 0.0342 0.055 Uiso 1 1 calc R U . . .
C26 C 0.4596(4) 0.0953(4) 0.1193(4) 0.0402(15) Uani 1 1 d . . . . .
H26 H 0.4466 0.0477 0.0814 0.048 Uiso 1 1 calc R U . . .
C27 C 0.4505(4) 0.0816(4) 0.2012(4) 0.0372(14) Uani 1 1 d . . . . .
H27 H 0.4297 0.0246 0.2200 0.045 Uiso 1 1 calc R U . . .
C28 C 0.4712(4) 0.1500(4) 0.2575(4) 0.0286(11) Uani 1 1 d . . . . .
H28 H 0.4655 0.1398 0.3146 0.034 Uiso 1 1 calc R U . . .
C29 C 0.6677(4) 0.3170(3) 0.3094(4) 0.0258(11) Uani 1 1 d . . . . .
C30 C 0.7138(4) 0.2349(4) 0.3032(4) 0.0279(12) Uani 1 1 d . . . . .
H30 H 0.6791 0.1816 0.2903 0.033 Uiso 1 1 calc R U . . .
C31 C 0.8107(4) 0.2308(4) 0.3158(5) 0.0358(14) Uani 1 1 d . . . . .
H31 H 0.8423 0.1746 0.3119 0.043 Uiso 1 1 calc R U . . .
C32 C 0.8615(4) 0.3085(4) 0.3341(5) 0.0378(14) Uani 1 1 d . . . . .
H32 H 0.9278 0.3053 0.3432 0.045 Uiso 1 1 calc R U . . .
C33 C 0.8165(4) 0.3903(4) 0.3393(5) 0.0412(15) Uani 1 1 d . . . . .
H33 H 0.8518 0.4435 0.3512 0.049 Uiso 1 1 calc R U . . .
C34 C 0.7186(4) 0.3953(4) 0.3269(5) 0.0404(15) Uani 1 1 d . . . . .
H34 H 0.6873 0.4518 0.3306 0.048 Uiso 1 1 calc R U . . .
B1 B 0.0442(4) 0.5284(4) 0.4393(5) 0.0310(14) Uani 1 1 d . . . . .
B2 B 0.5227(7) 0.5453(6) 0.4966(6) 0.053(2) Uani 1 1 d . . . . .

loop_
_atom_site_aniso_label
_atom_site_aniso_U_11
_atom_site_aniso_U_22
_atom_site_aniso_U_33
_atom_site_aniso_U_23
_atom_site_aniso_U_13
_atom_site_aniso_U_12
P1 0.0211(6) 0.0160(6) 0.0270(7) 0.0006(4) -0.0005(4) 0.0013(4)
F1 0.039(2) 0.069(3) 0.052(3) 0.008(2) 0.0082(17) 0.0251(19)
F2 0.0408(19) 0.0351(18) 0.061(3) 0.0109(17) -0.0011(17) -0.0052(15)
F3 0.0365(19) 0.043(2) 0.084(3) -0.022(2) 0.001(2) -0.0014(17)
F4 0.0329(19) 0.061(3) 0.068(3) 0.036(2) -0.0024(18) 0.0078(17)
F5 0.069(3) 0.082(3) 0.053(3) -0.001(2) 0.015(2) -0.004(3)
F6 0.063(3) 0.073(3) 0.044(3) -0.019(2) 0.015(2) -0.001(2)
F7 0.077(3) 0.072(3) 0.047(3) -0.022(2) 0.001(2) 0.015(2)
N2 0.046(3) 0.017(2) 0.046(3) 0.0050(19) 0.024(2) 0.0055(19)
C1 0.029(2) 0.013(2) 0.031(3) 0.0007(19) -0.004(2) 0.0005(19)
C2 0.057(4) 0.015(2) 0.025(3) 0.0008(19) -0.008(3) 0.000(2)
C3 0.044(3) 0.013(2) 0.024(3) -0.0001(18) 0.008(2) 0.004(2)
C13 0.027(3) 0.022(3) 0.061(4) 0.002(2) 0.012(3) -0.001(2)
C14 0.027(3) 0.038(4) 0.109(7) -0.013(4) 0.014(4) 0.002(3)
C15 0.054(4) 0.026(3) 0.068(5) -0.006(3) 0.022(3) -0.003(3)
C16 0.026(3) 0.017(2) 0.032(3) 0.0045(19) 0.002(2) 0.0017(18)
C17 0.025(3) 0.016(2) 0.039(3) 0.006(2) 0.002(2) 0.0035(18)
C18 0.035(3) 0.023(3) 0.043(4) 0.000(2) 0.010(2) 0.004(2)
C19 0.035(3) 0.027(3) 0.064(5) -0.003(3) 0.016(3) 0.006(2)
C20 0.028(3) 0.023(3) 0.074(5) -0.002(3) 0.003(3) 0.003(2)
C21 0.037(3) 0.031(3) 0.055(4) 0.011(3) -0.012(3) -0.007(3)
C22 0.035(3) 0.025(3) 0.040(4) 0.008(2) -0.002(2) 0.000(2)
C23 0.019(2) 0.022(2) 0.031(3) -0.002(2) -0.0005(19) 0.0044(19)
C24 0.035(3) 0.038(3) 0.033(4) -0.005(2) 0.006(2) -0.001(2)
C25 0.052(4) 0.058(4) 0.027(4) -0.017(3) 0.012(3) -0.009(3)
C26 0.037(3) 0.039(3) 0.044(4) -0.020(3) 0.005(3) 0.001(3)
C27 0.033(3) 0.028(3) 0.050(4) -0.011(3) -0.001(3) 0.000(2)
C28 0.032(3) 0.020(2) 0.033(3) 0.000(2) 0.001(2) 0.004(2)
C29 0.026(3) 0.019(3) 0.032(3) -0.0002(19) 0.002(2) -0.0002(18)
C30 0.024(3) 0.020(2) 0.040(3) 0.001(2) 0.000(2) -0.0015(19)
C31 0.025(3) 0.025(3) 0.057(4) 0.003(2) 0.006(2) 0.004(2)
C32 0.022(3) 0.035(3) 0.056(4) 0.003(3) -0.001(2) -0.003(2)
C33 0.030(3) 0.030(3) 0.063(5) -0.007(3) 0.001(3) -0.007(2)
C34 0.031(3) 0.021(3) 0.068(5) -0.005(3) -0.005(3) 0.001(2)
B1 0.029(3) 0.024(3) 0.040(4) 0.009(2) 0.002(3) 0.008(2)
B2 0.066(5) 0.050(5) 0.043(5) -0.017(4) 0.008(4) 0.008(4)

loop_
_atom_type_symbol
_atom_type_description
_atom_type_scat_dispersion_real
_atom_type_scat_dispersion_imag
_atom_type_scat_source
C C 0.0181 0.0091 'International Tables Vol C Tables 4.2.6.8 and 6.1.1.4'
H H 0.0000 0.0000 'International Tables Vol C Tables 4.2.6.8 and 6.1.1.4'
B B 0.0090 0.0039 'International Tables Vol C Tables 4.2.6.8 and 6.1.1.4'
F F 0.0727 0.0534 'International Tables Vol C Tables 4.2.6.8 and 6.1.1.4'
N N 0.0311 0.0180 'International Tables Vol C Tables 4.2.6.8 and 6.1.1.4'
P P 0.2955 0.4335 'International Tables Vol C Tables 4.2.6.8 and 6.1.1.4'

loop_
_citation_id
_citation_doi
_citation_year
1 10.1039/C7DT03197A 2017

loop_
_exptl_crystal_face_index_h
_exptl_crystal_face_index_k
_exptl_crystal_face_index_l
_exptl_crystal_face_perp_dist
2.00 2.00 -1.00 0.0700
-2.00 -2.00 1.00 0.0800
-1.00 -1.00 0.00 0.1100
0.00 1.00 3.00 0.2900
1.00 -1.00 -1.00 0.1000
-2.00 2.00 1.00 0.1000
-1.00 1.00 0.00 0.1000
2.00 1.00 -2.00 0.0600
2.00 2.00 1.00 0.2300
0.00 0.00 1.00 0.3310
1.00 -1.00 0.00 0.2000

loop_
_geom_angle_atom_site_label_1
_geom_angle_atom_site_label_2
_geom_angle_atom_site_label_3
_geom_angle
C1 P1 C16 110.8(3)
C1 P1 C23 108.5(3)
C1 P1 C29 108.8(3)
C23 P1 C16 111.5(2)
C23 P1 C29 109.5(2)
C29 P1 C16 107.7(2)
C2 N1A C4A 123.0(9)
C2 N1A C7A 120.3(9)
C4A N1A C7A 116.7(8)
C2 N1B C4B 106.7(12)
C2 N1B C7B 128.9(13)
C7B N1B C4B 124.1(12)
C3 N2 C10A 136.0(8)
C3 N2 C10B 109.4(6)
C3 N2 C13 118.2(5)
C10A N2 C13 105.5(7)
C13 N2 C10B 132.3(6)
C2 C1 P1 147.4(5)
C2 C1 C3 61.9(4)
C3 C1 P1 150.7(4)
N1A C2 C1 140.7(8)
N1A C2 C3 159.3(7)
N1B C2 C1 161.3(9)
N1B C2 C3 138.8(10)
C1 C2 C3 59.2(4)
N2 C3 C1 149.7(6)
N2 C3 C2 151.5(6)
C1 C3 C2 58.8(4)
N1A C4A C5A 112.7(11)
N1A C4A C6A 113.1(10)
C6A C4A C5A 111.3(10)
N1B C4B C5B 116.8(19)
C6B C4B N1B 111.5(15)
C6B C4B C5B 109.7(18)
N1A C7A C8A 112.8(8)
N1A C7A C9A 112.3(9)
C9A C7A C8A 115.3(10)
N1B C7B C8B 113.6(14)
N1B C7B C9B 112.9(16)
C8B C7B C9B 112.1(17)
N2 C10A C11A 107.8(13)
C12A C10A N2 110.2(11)
C12A C10A C11A 116.6(14)
C11B C10B N2 110.1(9)
C11B C10B C12B 114.9(10)
C12B C10B N2 109.0(8)
N2 C13 C14 113.1(6)
N2 C13 C15 110.3(5)
C14 C13 C15 110.5(5)
C17 C16 P1 115.8(4)
C18 C17 C16 119.3(5)
C18 C17 C22 120.6(5)
C22 C17 C16 120.0(5)
C17 C18 C19 120.1(6)
C20 C19 C18 119.3(7)
C21 C20 C19 121.4(6)
C20 C21 C22 119.8(6)
C17 C22 C21 118.7(6)
C24 C23 P1 118.4(4)
C28 C23 P1 120.8(5)
C28 C23 C24 120.5(5)
C25 C24 C23 118.7(6)
C24 C25 C26 121.1(7)
C27 C26 C25 119.7(6)
C26 C27 C28 120.8(6)
C27 C28 C23 119.2(6)
C30 C29 P1 119.1(4)
C30 C29 C34 120.1(5)
C34 C29 P1 120.8(4)
C31 C30 C29 119.9(5)
C32 C31 C30 120.1(5)
C33 C32 C31 120.3(6)
C32 C33 C34 120.1(5)
C29 C34 C33 119.5(5)
F1 B1 F2 107.5(5)
F1 B1 F3 109.5(5)
F3 B1 F2 107.7(6)
F4 B1 F1 112.8(6)
F4 B1 F2 107.8(5)
F4 B1 F3 111.2(5)
F6 B2 F5 106.2(6)
F6 B2 F7 109.9(7)
F7 B2 F5 106.5(8)
F8A B2 F5 121.7(9)
F8A B2 F6 103.0(9)
F8A B2 F7 109.0(8)
F8B B2 F5 100.5(9)
F8B B2 F6 119.8(9)
F8B B2 F7 112.4(8)

loop_
_geom_bond_atom_site_label_1
_geom_bond_atom_site_label_2
_geom_bond_distance
P1 C1 1.768(6)
P1 C16 1.807(5)
P1 C23 1.793(5)
P1 C29 1.801(6)
F1 B1 1.382(8)
F2 B1 1.412(7)
F3 B1 1.389(9)
F4 B1 1.380(7)
F5 B2 1.400(12)
F6 B2 1.394(10)
F7 B2 1.396(10)
F8A B2 1.367(15)
F8B B2 1.383(15)
N1A C2 1.377(10)
N1A C4A 1.479(16)
N1A C7A 1.489(14)
N1B C2 1.227(13)
N1B C4B 1.54(2)
N1B C7B 1.47(2)
N2 C3 1.292(8)
N2 C10A 1.495(15)
N2 C10B 1.565(11)
N2 C13 1.500(9)
C1 C2 1.383(8)
C1 C3 1.389(8)
C2 C3 1.426(8)
C4A C5A 1.519(16)
C4A C6A 1.515(19)
C4B C5B 1.55(3)
C4B C6B 1.53(4)
C7A C8A 1.542(14)
C7A C9A 1.54(2)
C7B C8B 1.49(2)
C7B C9B 1.51(4)
C10A C11A 1.54(3)
C10A C12A 1.48(2)
C10B C11B 1.49(2)
C10B C12B 1.524(14)
C13 C14 1.521(8)
C13 C15 1.533(8)
C16 C17 1.522(7)
C17 C18 1.385(9)
C17 C22 1.387(8)
C18 C19 1.395(9)
C19 C20 1.378(11)
C20 C21 1.366(11)
C21 C22 1.420(9)
C23 C24 1.394(9)
C23 C28 1.391(8)
C24 C25 1.381(9)
C25 C26 1.388(11)
C26 C27 1.361(11)
C27 C28 1.391(8)
C29 C30 1.387(8)
C29 C34 1.390(8)
C30 C31 1.386(8)
C31 C32 1.384(9)
C32 C33 1.374(9)
C33 C34 1.400(9)

loop_
_cod_changelog_entry_id
_cod_changelog_entry_author
_cod_changelog_entry_date
_cod_changelog_entry_text
1 'Vaitkus, Antanas' 2022-06-28T20:23:00+03:00
;
 Removed the '_chemical_name_systematic' data item that had an incorrect value.
;
